data_1569554
loop_
_publ_author_name
'Deka, Hemanta'
'Ritacco, Ida'
'Fridman, Natalia'
'Caporaso, Lucia'
'Eisen, Moris S.'

_publ_section_title
;
 Catalytic regeneration of metal-hydrides from their corresponding
 metal-alkoxides <i>via</i> the hydroboration of carbonates to obtain
 methanol and diols.
;
_journal_issue 31
_journal_name_full 'Chemical science'
_journal_page_first 8369
_journal_page_last 8379
_journal_paper_doi 10.1039/d3sc01700a
_journal_volume 14
_journal_year 2023
_chemical_formula_moiety 'C39 H80 N6 Si6 Th'
_chemical_formula_sum 'C39 H80 N6 Si6 Th'
_chemical_formula_weight 1033.67
_chemical_name_common 'Moris771b (Hemanta Deka)'
_space_group_crystal_system monoclinic
_space_group_IT_number 14
_space_group_name_Hall '-P 2ybc'
_space_group_name_H-M_alt 'P 1 21/c 1'
_atom_sites_solution_hydrogens geom
_audit_creation_method SHELXL-2014/7
_audit_update_record
;
2022-12-18 deposited with the CCDC.	2023-07-18 downloaded from the CCDC.
;
_cell_angle_alpha 90
_cell_angle_beta 99.296(3)
_cell_angle_gamma 90
_cell_formula_units_Z 4
_cell_length_a 21.6196(19)
_cell_length_b 12.2443(10)
_cell_length_c 19.8455(16)
_cell_measurement_reflns_used 9269
_cell_measurement_temperature 200(2)
_cell_measurement_theta_max 25.173
_cell_measurement_theta_min 1.918
_cell_volume 5184.4(8)
_computing_cell_refinement 'APEX2 v2010.7-0 (Bruker AXS)'
_computing_data_collection 'Bruker Instrument Service v2010.7.0.0'
_computing_data_reduction 'SAINT V7.68A (Bruker AXS, 2009)'
_computing_molecular_graphics 'Olex2 (Dolomanov et al., 2009)'
_computing_publication_material 'Olex2 (Dolomanov et al., 2009)'
_computing_structure_refinement 'SHELXL-2018/3 (Sheldrick, 2018)'
_computing_structure_solution 'SHELXT 2014/4 (Sheldrick, 2014)'
_diffrn_ambient_temperature 200(2)
_diffrn_detector_area_resol_mean 95
_diffrn_measured_fraction_theta_full 0.996
_diffrn_measured_fraction_theta_max 0.996
_diffrn_measurement_device_type 'APEX2 (Bruker AXS)'
_diffrn_measurement_method '\f and \w scans'
_diffrn_radiation_type MoK\a
_diffrn_radiation_wavelength 0.71073
_diffrn_reflns_av_R_equivalents 0.0724
_diffrn_reflns_av_unetI/netI 0.0599
_diffrn_reflns_Laue_measured_fraction_full 0.996
_diffrn_reflns_Laue_measured_fraction_max 0.996
_diffrn_reflns_limit_h_max 25
_diffrn_reflns_limit_h_min -25
_diffrn_reflns_limit_k_max 14
_diffrn_reflns_limit_k_min -14
_diffrn_reflns_limit_l_max 23
_diffrn_reflns_limit_l_min -23
_diffrn_reflns_number 45724
_diffrn_reflns_point_group_measured_fraction_full 0.996
_diffrn_reflns_point_group_measured_fraction_max 0.996
_diffrn_reflns_theta_full 25.173
_diffrn_reflns_theta_max 25.173
_diffrn_reflns_theta_min 1.918
_exptl_absorpt_coefficient_mu 3.046
_exptl_absorpt_correction_T_max 0.691
_exptl_absorpt_correction_T_min 0.638
_exptl_absorpt_correction_type multi-scan
_exptl_absorpt_process_details 'SADABS V2008/1 (Bruker AXS)'
_exptl_crystal_colour colorless
_exptl_crystal_density_diffrn 1.324
_exptl_crystal_description plate
_exptl_crystal_F_000 2120
_exptl_crystal_size_max 0.150
_exptl_crystal_size_mid 0.120
_exptl_crystal_size_min 0.120
_refine_diff_density_max 0.524
_refine_diff_density_min -0.847
_refine_diff_density_rms 0.098
_refine_ls_extinction_method none
_refine_ls_goodness_of_fit_ref 0.971
_refine_ls_hydrogen_treatment constr
_refine_ls_matrix_type full
_refine_ls_number_parameters 493
_refine_ls_number_reflns 9269
_refine_ls_number_restraints 445
_refine_ls_restrained_S_all 0.950
_refine_ls_R_factor_all 0.0578
_refine_ls_R_factor_gt 0.0304
_refine_ls_shift/su_max 0.001
_refine_ls_shift/su_mean 0.000
_refine_ls_structure_factor_coef Fsqd
_refine_ls_weighting_details 'w=1/[\s^2^(Fo^2^)+(0.0209P)^2^] where P=(Fo^2^+2Fc^2^)/3'
_refine_ls_weighting_scheme calc
_refine_ls_wR_factor_gt 0.0500
_refine_ls_wR_factor_ref 0.0563
_reflns_Friedel_coverage 0.000
_reflns_number_gt 6797
_reflns_number_total 9269
_reflns_threshold_expression 'I > 2\s(I)'
_cod_data_source_file d3sc01700a2.cif
_cod_data_source_block Moris771b
_cod_depositor_comments 'Adding full bibliography for 1569554--1569556.cif.'
_cod_original_sg_symbol_H-M 'P 21/c'
_cod_database_code 1569554
_shelx_shelxl_version_number 2014/7
_shelx_space_group_comment
;
The symmetry employed for this shelxl refinement is uniquely defined
by the following loop, which should always be used as a source of
symmetry information in preference to the above space-group names.
They are only intended as comments.
;
_shelx_estimated_absorpt_t_min 0.658
_shelx_estimated_absorpt_t_max 0.711

loop_
_space_group_symop_operation_xyz
'x, y, z'
'-x, y+1/2, -z+1/2'
'-x, -y, -z'
'x, -y-1/2, z-1/2'

loop_
_atom_site_label
_atom_site_type_symbol
_atom_site_fract_x
_atom_site_fract_y
_atom_site_fract_z
_atom_site_U_iso_or_equiv
_atom_site_adp_type
_atom_site_occupancy
_atom_site_site_symmetry_order
_atom_site_calc_flag
_atom_site_refinement_flags_posn
_atom_site_refinement_flags_adp
_atom_site_refinement_flags_occupancy
_atom_site_disorder_assembly
_atom_site_disorder_group
Th1 Th 0.25284(2) 0.56479(2) 0.58359(2) 0.02283(5) Uani 1 1 d . U . . .
Si1 Si 0.29332(6) 0.43469(11) 0.43007(6) 0.0355(3) Uani 1 1 d . U . . .
Si2 Si 0.16696(6) 0.53882(10) 0.42485(6) 0.0370(3) Uani 1 1 d . U . . .
Si3 Si 0.13732(6) 0.35707(11) 0.63148(7) 0.0439(4) Uani 1 1 d . U . . .
Si4 Si 0.16563(6) 0.55743(12) 0.71208(6) 0.0382(3) Uani 1 1 d . U . . .
Si5 Si 0.36055(6) 0.38892(10) 0.67615(6) 0.0360(3) Uani 1 1 d . U . . .
Si6 Si 0.40617(6) 0.61591(11) 0.69099(6) 0.0376(3) Uani 1 1 d . U . . .
N3 N 0.25179(14) 0.7415(3) 0.56011(14) 0.0234(8) Uani 1 1 d . U . . .
N1 N 0.29414(16) 0.8991(3) 0.51367(18) 0.0372(9) Uani 1 1 d . U . . .
N2 N 0.19255(15) 0.9003(3) 0.51807(16) 0.0304(8) Uani 1 1 d . U . . .
N4 N 0.23887(15) 0.5018(3) 0.47051(15) 0.0279(8) Uani 1 1 d . U . . .
N5 N 0.17892(14) 0.4780(3) 0.64407(16) 0.0294(8) Uani 1 1 d . U . . .
N6 N 0.34808(14) 0.5247(3) 0.65464(15) 0.0281(8) Uani 1 1 d . U . . .
C1 C 0.24709(18) 0.8366(3) 0.53385(19) 0.0256(9) Uani 1 1 d . U . . .
C2 C 0.2703(2) 0.9963(4) 0.4756(3) 0.0543(14) Uani 1 1 d . U . . .
H2A H 0.2674 0.9849 0.4258 0.065 Uiso 1 1 calc R U . . .
H2B H 0.2972 1.0606 0.4894 0.065 Uiso 1 1 calc R U . . .
C3 C 0.2066(2) 1.0096(3) 0.4954(2) 0.0427(12) Uani 1 1 d . U . . .
H3A H 0.2074 1.0636 0.5326 0.051 Uiso 1 1 calc R U . . .
H3B H 0.1754 1.0330 0.4558 0.051 Uiso 1 1 calc R U . . .
C4 C 0.35918(19) 0.8730(3) 0.5174(2) 0.0317(10) Uani 1 1 d . U . . .
C5 C 0.4017(2) 0.9286(4) 0.5661(2) 0.0356(10) Uani 1 1 d . U . . .
C6 C 0.4653(2) 0.9112(3) 0.5660(2) 0.0396(12) Uani 1 1 d . U . . .
H6 H 0.4948 0.9477 0.5990 0.047 Uiso 1 1 calc R U . . .
C7 C 0.4871(2) 0.8431(4) 0.5200(2) 0.0385(11) Uani 1 1 d . U . . .
C8 C 0.4437(2) 0.7917(4) 0.4720(2) 0.0382(11) Uani 1 1 d . U . . .
H8 H 0.4581 0.7452 0.4395 0.046 Uiso 1 1 calc R U . . .
C9 C 0.3795(2) 0.8053(4) 0.4692(2) 0.0347(10) Uani 1 1 d . U . . .
C10 C 0.3811(2) 1.0076(4) 0.6165(2) 0.0518(14) Uani 1 1 d . U . . .
H10A H 0.3724 1.0789 0.5945 0.078 Uiso 1 1 calc R U . . .
H10B H 0.4145 1.0153 0.6559 0.078 Uiso 1 1 calc R U . . .
H10C H 0.3431 0.9799 0.6316 0.078 Uiso 1 1 calc R U . . .
C11 C 0.5568(2) 0.8255(4) 0.5240(3) 0.0611(15) Uani 1 1 d . U . . .
H11A H 0.5715 0.7734 0.5606 0.092 Uiso 1 1 calc R U . . .
H11B H 0.5787 0.8952 0.5336 0.092 Uiso 1 1 calc R U . . .
H11C H 0.5653 0.7965 0.4804 0.092 Uiso 1 1 calc R U . . .
C12 C 0.3333(2) 0.7544(4) 0.4136(2) 0.0525(14) Uani 1 1 d . U . . .
H12A H 0.3557 0.7094 0.3845 0.079 Uiso 1 1 calc R U . . .
H12B H 0.3100 0.8119 0.3860 0.079 Uiso 1 1 calc R U . . .
H12C H 0.3040 0.7085 0.4339 0.079 Uiso 1 1 calc R U . . .
C13 C 0.1409(2) 0.8912(3) 0.5546(2) 0.0322(10) Uani 1 1 d . U . . .
C14 C 0.0811(2) 0.8737(4) 0.5175(2) 0.0379(11) Uani 1 1 d . U . . .
C15 C 0.0299(2) 0.8706(4) 0.5525(3) 0.0566(14) Uani 1 1 d . U . . .
H15 H -0.0109 0.8583 0.5276 0.068 Uiso 1 1 calc R U . . .
C16 C 0.0372(3) 0.8853(5) 0.6226(3) 0.0658(17) Uani 1 1 d . U . . .
C17 C 0.0961(3) 0.9092(4) 0.6569(3) 0.0616(15) Uani 1 1 d . U . . .
H17 H 0.1011 0.9237 0.7045 0.074 Uiso 1 1 calc R U . . .
C18 C 0.1490(2) 0.9131(4) 0.6244(2) 0.0438(12) Uani 1 1 d . U . . .
C19 C 0.0701(2) 0.8631(4) 0.4411(2) 0.0494(13) Uani 1 1 d . U . . .
H19A H 0.0765 0.9342 0.4205 0.074 Uiso 1 1 calc R U . . .
H19B H 0.0270 0.8383 0.4254 0.074 Uiso 1 1 calc R U . . .
H19C H 0.0996 0.8099 0.4274 0.074 Uiso 1 1 calc R U . . .
C20 C -0.0186(3) 0.8768(5) 0.6595(3) 0.107(3) Uani 1 1 d . U . . .
H20A H -0.0573 0.8812 0.6263 0.160 Uiso 1 1 calc R U . . .
H20B H -0.0174 0.9369 0.6923 0.160 Uiso 1 1 calc R U . . .
H20C H -0.0171 0.8069 0.6837 0.160 Uiso 1 1 calc R U . . .
C21 C 0.2116(2) 0.9440(4) 0.6643(2) 0.0578(14) Uani 1 1 d . U . . .
H21A H 0.2255 1.0132 0.6469 0.087 Uiso 1 1 calc R U . . .
H21B H 0.2423 0.8867 0.6594 0.087 Uiso 1 1 calc R U . . .
H21C H 0.2080 0.9522 0.7126 0.087 Uiso 1 1 calc R U . . .
C22 C 0.37390(19) 0.4651(4) 0.4770(2) 0.0462(13) Uani 1 1 d . U . . .
H22A H 0.3816 0.5439 0.4760 0.069 Uiso 1 1 calc R U . . .
H22B H 0.4050 0.4266 0.4550 0.069 Uiso 1 1 calc R U . . .
H22C H 0.3772 0.4407 0.5245 0.069 Uiso 1 1 calc R U . . .
C23 C 0.2939(2) 0.4752(4) 0.3389(2) 0.0522(14) Uani 1 1 d . U . . .
H23A H 0.2547 0.4519 0.3107 0.078 Uiso 1 1 calc R U . . .
H23B H 0.3293 0.4400 0.3224 0.078 Uiso 1 1 calc R U . . .
H23C H 0.2980 0.5547 0.3360 0.078 Uiso 1 1 calc R U . . .
C24 C 0.2785(2) 0.2842(3) 0.4247(2) 0.0492(13) Uani 1 1 d . U . . .
H24A H 0.2773 0.2552 0.4705 0.074 Uiso 1 1 calc R U . . .
H24B H 0.3121 0.2482 0.4054 0.074 Uiso 1 1 calc R U . . .
H24C H 0.2383 0.2702 0.3954 0.074 Uiso 1 1 calc R U . . .
C25 C 0.11537(19) 0.5853(4) 0.4869(2) 0.0423(12) Uani 1 1 d . U . . .
H25A H 0.1093 0.5250 0.5176 0.063 Uiso 1 1 calc R U . . .
H25B H 0.0747 0.6083 0.4618 0.063 Uiso 1 1 calc R U . . .
H25C H 0.1352 0.6468 0.5137 0.063 Uiso 1 1 calc R U . . .
C26 C 0.1261(2) 0.4270(4) 0.3709(2) 0.0598(14) Uani 1 1 d . U . . .
H26A H 0.1492 0.4103 0.3336 0.090 Uiso 1 1 calc R U . . .
H26B H 0.0835 0.4504 0.3520 0.090 Uiso 1 1 calc R U . . .
H26C H 0.1241 0.3616 0.3990 0.090 Uiso 1 1 calc R U . . .
C27 C 0.1713(2) 0.6569(4) 0.3665(2) 0.0479(13) Uani 1 1 d . U . . .
H27A H 0.1890 0.7202 0.3931 0.072 Uiso 1 1 calc R U . . .
H27B H 0.1292 0.6748 0.3429 0.072 Uiso 1 1 calc R U . . .
H27C H 0.1981 0.6379 0.3329 0.072 Uiso 1 1 calc R U . . .
C28 C 0.1672(3) 0.2472(4) 0.6946(3) 0.0722(17) Uani 1 1 d . U . . .
H28A H 0.2117 0.2337 0.6930 0.108 Uiso 1 1 calc R U . . .
H28B H 0.1433 0.1799 0.6830 0.108 Uiso 1 1 calc R U . . .
H28C H 0.1623 0.2707 0.7406 0.108 Uiso 1 1 calc R U . . .
C29 C 0.1377(2) 0.2979(4) 0.5448(2) 0.0554(14) Uani 1 1 d . U . . .
H29A H 0.1066 0.3357 0.5115 0.083 Uiso 1 1 calc R U . . .
H29B H 0.1274 0.2200 0.5453 0.083 Uiso 1 1 calc R U . . .
H29C H 0.1794 0.3070 0.5321 0.083 Uiso 1 1 calc R U . . .
C30 C 0.0522(2) 0.3736(5) 0.6383(3) 0.0804(19) Uani 1 1 d . U . . .
H30A H 0.0482 0.3932 0.6853 0.121 Uiso 1 1 calc R U . . .
H30B H 0.0301 0.3048 0.6260 0.121 Uiso 1 1 calc R U . . .
H30C H 0.0339 0.4314 0.6072 0.121 Uiso 1 1 calc R U . . .
C31 C 0.1715(2) 0.4837(4) 0.7956(2) 0.0610(15) Uani 1 1 d . U . . .
H31A H 0.1386 0.4280 0.7924 0.092 Uiso 1 1 calc R U . . .
H31B H 0.1663 0.5359 0.8317 0.092 Uiso 1 1 calc R U . . .
H31C H 0.2126 0.4487 0.8064 0.092 Uiso 1 1 calc R U . . .
C32 C 0.0891(2) 0.6313(4) 0.6983(3) 0.0628(15) Uani 1 1 d . U . . .
H32A H 0.0834 0.6679 0.6538 0.094 Uiso 1 1 calc R U . . .
H32B H 0.0887 0.6857 0.7344 0.094 Uiso 1 1 calc R U . . .
H32C H 0.0549 0.5790 0.6994 0.094 Uiso 1 1 calc R U . . .
C33 C 0.2284(2) 0.6647(4) 0.7254(2) 0.0510(14) Uani 1 1 d . U . . .
H33A H 0.2695 0.6295 0.7364 0.077 Uiso 1 1 calc R U . . .
H33B H 0.2217 0.7125 0.7632 0.077 Uiso 1 1 calc R U . . .
H33C H 0.2268 0.7080 0.6837 0.077 Uiso 1 1 calc R U . . .
C34 C 0.4412(2) 0.3377(4) 0.6720(3) 0.0609(15) Uani 1 1 d . U . . .
H34A H 0.4518 0.3534 0.6268 0.091 Uiso 1 1 calc R U . . .
H34B H 0.4428 0.2587 0.6800 0.091 Uiso 1 1 calc R U . . .
H34C H 0.4713 0.3741 0.7071 0.091 Uiso 1 1 calc R U . . .
C35 C 0.3080(2) 0.3038(4) 0.6125(2) 0.0475(12) Uani 1 1 d . U . . .
H35A H 0.2660 0.3364 0.6040 0.071 Uiso 1 1 calc R U . . .
H35B H 0.3054 0.2297 0.6305 0.071 Uiso 1 1 calc R U . . .
H35C H 0.3250 0.3009 0.5697 0.071 Uiso 1 1 calc R U . . .
C36 C 0.3419(2) 0.3530(4) 0.7621(2) 0.0598(15) Uani 1 1 d . U . . .
H36A H 0.3727 0.3871 0.7975 0.090 Uiso 1 1 calc R U . . .
H36B H 0.3435 0.2735 0.7679 0.090 Uiso 1 1 calc R U . . .
H36C H 0.2999 0.3795 0.7660 0.090 Uiso 1 1 calc R U . . .
C37 C 0.4720(2) 0.6226(4) 0.6402(3) 0.0656(16) Uani 1 1 d . U . . .
H37A H 0.4919 0.5507 0.6401 0.098 Uiso 1 1 calc R U . . .
H37B H 0.5030 0.6764 0.6607 0.098 Uiso 1 1 calc R U . . .
H37C H 0.4555 0.6441 0.5932 0.098 Uiso 1 1 calc R U . . .
C38 C 0.4405(2) 0.5785(4) 0.7809(2) 0.0594(15) Uani 1 1 d . U . . .
H38A H 0.4073 0.5777 0.8092 0.089 Uiso 1 1 calc R U . . .
H38B H 0.4724 0.6324 0.7991 0.089 Uiso 1 1 calc R U . . .
H38C H 0.4598 0.5060 0.7815 0.089 Uiso 1 1 calc R U . . .
C39 C 0.3757(2) 0.7571(4) 0.6975(2) 0.0491(13) Uani 1 1 d . U . . .
H39A H 0.3489 0.7767 0.6546 0.074 Uiso 1 1 calc R U . . .
H39B H 0.4109 0.8083 0.7064 0.074 Uiso 1 1 calc R U . . .
H39C H 0.3512 0.7606 0.7350 0.074 Uiso 1 1 calc R U . . .

loop_
_atom_site_aniso_label
_atom_site_aniso_U_11
_atom_site_aniso_U_22
_atom_site_aniso_U_33
_atom_site_aniso_U_23
_atom_site_aniso_U_13
_atom_site_aniso_U_12
Th1 0.02645(8) 0.01936(8) 0.02156(8) 0.00095(9) 0.00044(5) 0.00289(9)
Si1 0.0505(8) 0.0271(7) 0.0285(6) -0.0010(7) 0.0051(6) 0.0083(7)
Si2 0.0455(8) 0.0343(9) 0.0272(7) -0.0028(6) -0.0062(6) 0.0064(6)
Si3 0.0400(8) 0.0371(9) 0.0546(9) 0.0012(7) 0.0081(7) -0.0078(7)
Si4 0.0367(7) 0.0443(8) 0.0355(7) 0.0004(7) 0.0113(6) 0.0033(7)
Si5 0.0376(8) 0.0302(7) 0.0387(7) 0.0082(6) 0.0015(6) 0.0078(6)
Si6 0.0309(8) 0.0411(8) 0.0372(7) 0.0094(7) -0.0051(6) -0.0036(6)
N3 0.030(2) 0.0184(18) 0.0216(18) 0.0013(15) 0.0026(15) 0.0031(15)
N1 0.028(2) 0.022(2) 0.059(3) 0.0143(18) 0.0010(18) 0.0037(16)
N2 0.028(2) 0.022(2) 0.039(2) 0.0022(17) -0.0006(16) 0.0057(15)
N4 0.035(2) 0.025(2) 0.0219(17) -0.0024(16) -0.0028(15) 0.0038(16)
N5 0.0272(19) 0.027(2) 0.0328(19) -0.0010(16) 0.0025(16) -0.0002(15)
N6 0.0240(19) 0.031(2) 0.0280(18) 0.0041(16) 0.0002(15) 0.0030(15)
C1 0.028(2) 0.025(2) 0.022(2) -0.0014(19) -0.0034(18) 0.0045(19)
C2 0.038(3) 0.033(3) 0.091(4) 0.033(3) 0.007(3) 0.007(2)
C3 0.046(3) 0.023(3) 0.057(3) 0.011(2) 0.003(2) 0.011(2)
C4 0.028(2) 0.023(3) 0.043(3) 0.012(2) 0.002(2) 0.0026(19)
C5 0.038(2) 0.023(2) 0.046(3) 0.002(2) 0.007(2) -0.001(2)
C6 0.031(3) 0.031(3) 0.053(3) 0.002(2) -0.004(2) -0.002(2)
C7 0.036(3) 0.034(3) 0.046(3) 0.014(2) 0.009(2) 0.004(2)
C8 0.048(3) 0.030(3) 0.039(3) 0.006(2) 0.018(2) 0.004(2)
C9 0.045(3) 0.025(3) 0.034(2) 0.008(2) 0.005(2) -0.003(2)
C10 0.049(3) 0.035(3) 0.072(4) -0.015(3) 0.009(3) 0.000(2)
C11 0.039(3) 0.057(4) 0.090(4) 0.015(3) 0.019(3) 0.006(3)
C12 0.066(3) 0.050(3) 0.038(3) -0.001(3) -0.003(2) -0.006(3)
C13 0.033(2) 0.019(2) 0.043(3) 0.001(2) 0.004(2) 0.013(2)
C14 0.032(3) 0.030(3) 0.050(3) 0.001(2) 0.001(2) 0.011(2)
C15 0.032(3) 0.051(3) 0.087(4) 0.011(3) 0.009(3) 0.014(3)
C16 0.052(3) 0.069(4) 0.084(4) 0.024(4) 0.034(3) 0.035(3)
C17 0.077(4) 0.060(4) 0.053(3) 0.001(3) 0.024(3) 0.036(3)
C18 0.051(3) 0.035(3) 0.043(3) -0.006(2) 0.004(2) 0.022(2)
C19 0.040(3) 0.040(3) 0.062(3) -0.005(3) -0.011(2) 0.006(2)
C20 0.077(4) 0.125(6) 0.136(6) 0.051(5) 0.072(4) 0.055(4)
C21 0.080(4) 0.044(3) 0.044(3) -0.020(3) -0.006(3) 0.014(3)
C22 0.050(3) 0.046(3) 0.044(3) 0.006(2) 0.011(2) 0.011(2)
C23 0.076(4) 0.049(3) 0.031(3) -0.001(2) 0.008(2) 0.012(3)
C24 0.068(3) 0.035(3) 0.045(3) -0.004(2) 0.009(3) 0.012(3)
C25 0.040(3) 0.041(3) 0.041(3) 0.005(2) -0.008(2) 0.007(2)
C26 0.064(3) 0.059(4) 0.049(3) -0.013(3) -0.015(2) -0.004(3)
C27 0.063(3) 0.043(3) 0.037(3) 0.009(2) 0.005(2) 0.021(3)
C28 0.095(4) 0.045(3) 0.078(4) 0.018(3) 0.018(3) -0.012(3)
C29 0.063(4) 0.033(3) 0.065(3) -0.003(3) -0.003(3) -0.010(3)
C30 0.048(3) 0.075(4) 0.120(5) -0.016(4) 0.018(3) -0.026(3)
C31 0.063(4) 0.083(4) 0.041(3) 0.006(3) 0.020(3) 0.002(3)
C32 0.051(3) 0.061(4) 0.077(4) -0.011(3) 0.012(3) 0.016(3)
C33 0.063(3) 0.055(3) 0.039(3) -0.025(3) 0.018(2) -0.009(3)
C34 0.049(3) 0.050(4) 0.081(4) 0.005(3) 0.001(3) 0.016(3)
C35 0.048(3) 0.030(3) 0.061(3) 0.004(3) 0.002(2) 0.005(2)
C36 0.084(4) 0.044(3) 0.049(3) 0.023(3) 0.004(3) -0.007(3)
C37 0.038(3) 0.071(4) 0.089(4) 0.016(3) 0.015(3) -0.009(3)
C38 0.061(3) 0.062(4) 0.045(3) 0.006(3) -0.022(2) -0.013(3)
C39 0.043(3) 0.042(3) 0.056(3) 0.003(3) -0.011(2) -0.011(2)

loop_
_atom_type_symbol
_atom_type_description
_atom_type_scat_dispersion_real
_atom_type_scat_dispersion_imag
_atom_type_scat_source
C C 0.0033 0.0016 'International Tables Vol C Tables 4.2.6.8 and 6.1.1.4'
H H 0.0000 0.0000 'International Tables Vol C Tables 4.2.6.8 and 6.1.1.4'
N N 0.0061 0.0033 'International Tables Vol C Tables 4.2.6.8 and 6.1.1.4'
Si Si 0.0817 0.0704 'International Tables Vol C Tables 4.2.6.8 and 6.1.1.4'
Th Th -7.2400 8.8979 'International Tables Vol C Tables 4.2.6.8 and 6.1.1.4'

loop_
_geom_angle_atom_site_label_1
_geom_angle_atom_site_label_2
_geom_angle_atom_site_label_3
_geom_angle
_geom_angle_site_symmetry_1
_geom_angle_site_symmetry_3
_geom_angle_publ_flag
N3 Th1 N4 97.15(11) . . ?
N3 Th1 N6 107.98(11) . . ?
N4 Th1 N6 118.03(11) . . ?
N3 Th1 N5 123.66(11) . . ?
N4 Th1 N5 109.88(11) . . ?
N6 Th1 N5 101.37(11) . . ?
N4 Si1 C24 111.73(18) . . ?
N4 Si1 C22 108.77(17) . . ?
C24 Si1 C22 111.2(2) . . ?
N4 Si1 C23 115.55(18) . . ?
C24 Si1 C23 103.5(2) . . ?
C22 Si1 C23 106.0(2) . . ?
N4 Si2 C27 113.41(19) . . ?
N4 Si2 C26 114.2(2) . . ?
C27 Si2 C26 106.2(2) . . ?
N4 Si2 C25 108.34(17) . . ?
C27 Si2 C25 105.50(19) . . ?
C26 Si2 C25 108.7(2) . . ?
N5 Si3 C29 112.65(19) . . ?
N5 Si3 C30 113.0(2) . . ?
C29 Si3 C30 105.0(2) . . ?
N5 Si3 C28 113.7(2) . . ?
C29 Si3 C28 106.5(2) . . ?
C30 Si3 C28 105.3(2) . . ?
N5 Si4 C32 114.4(2) . . ?
N5 Si4 C31 115.1(2) . . ?
C32 Si4 C31 107.1(2) . . ?
N5 Si4 C33 107.29(17) . . ?
C32 Si4 C33 106.6(2) . . ?
C31 Si4 C33 105.6(2) . . ?
N6 Si5 C34 115.0(2) . . ?
N6 Si5 C36 113.86(19) . . ?
C34 Si5 C36 107.5(2) . . ?
N6 Si5 C35 108.38(18) . . ?
C34 Si5 C35 104.6(2) . . ?
C36 Si5 C35 106.8(2) . . ?
N6 Si6 C39 112.53(18) . . ?
N6 Si6 C37 111.3(2) . . ?
C39 Si6 C37 107.8(2) . . ?
N6 Si6 C38 112.63(19) . . ?
C39 Si6 C38 104.5(2) . . ?
C37 Si6 C38 107.7(2) . . ?
C1 N3 Th1 168.0(3) . . ?
C1 N1 C4 128.6(3) . . ?
C1 N1 C2 112.8(3) . . ?
C4 N1 C2 118.0(3) . . ?
C1 N2 C13 122.7(3) . . ?
C1 N2 C3 111.6(3) . . ?
C13 N2 C3 116.4(3) . . ?
Si2 N4 Si1 120.11(17) . . ?
Si2 N4 Th1 112.41(15) . . ?
Si1 N4 Th1 127.30(16) . . ?
Si4 N5 Si3 116.58(18) . . ?
Si4 N5 Th1 110.50(16) . . ?
Si3 N5 Th1 132.90(17) . . ?
Si5 N6 Si6 116.12(18) . . ?
Si5 N6 Th1 115.83(16) . . ?
Si6 N6 Th1 127.99(17) . . ?
N3 C1 N1 127.6(4) . . ?
N3 C1 N2 127.4(4) . . ?
N1 C1 N2 105.0(3) . . ?
N1 C2 C3 102.4(3) . . ?
N1 C2 H2A 111.3 . . ?
C3 C2 H2A 111.3 . . ?
N1 C2 H2B 111.3 . . ?
C3 C2 H2B 111.3 . . ?
H2A C2 H2B 109.2 . . ?
N2 C3 C2 103.1(3) . . ?
N2 C3 H3A 111.2 . . ?
C2 C3 H3A 111.2 . . ?
N2 C3 H3B 111.2 . . ?
C2 C3 H3B 111.2 . . ?
H3A C3 H3B 109.1 . . ?
C9 C4 C5 121.4(4) . . ?
C9 C4 N1 121.0(4) . . ?
C5 C4 N1 117.2(4) . . ?
C6 C5 C4 117.6(4) . . ?
C6 C5 C10 119.8(4) . . ?
C4 C5 C10 122.6(4) . . ?
C7 C6 C5 122.6(4) . . ?
C7 C6 H6 118.7 . . ?
C5 C6 H6 118.7 . . ?
C6 C7 C8 117.9(4) . . ?
C6 C7 C11 119.8(4) . . ?
C8 C7 C11 122.2(4) . . ?
C7 C8 C9 122.4(4) . . ?
C7 C8 H8 118.8 . . ?
C9 C8 H8 118.8 . . ?
C4 C9 C8 118.0(4) . . ?
C4 C9 C12 120.5(4) . . ?
C8 C9 C12 121.4(4) . . ?
C5 C10 H10A 109.5 . . ?
C5 C10 H10B 109.5 . . ?
H10A C10 H10B 109.5 . . ?
C5 C10 H10C 109.5 . . ?
H10A C10 H10C 109.5 . . ?
H10B C10 H10C 109.5 . . ?
C7 C11 H11A 109.5 . . ?
C7 C11 H11B 109.5 . . ?
H11A C11 H11B 109.5 . . ?
C7 C11 H11C 109.5 . . ?
H11A C11 H11C 109.5 . . ?
H11B C11 H11C 109.5 . . ?
C9 C12 H12A 109.5 . . ?
C9 C12 H12B 109.5 . . ?
H12A C12 H12B 109.5 . . ?
C9 C12 H12C 109.5 . . ?
H12A C12 H12C 109.5 . . ?
H12B C12 H12C 109.5 . . ?
C18 C13 C14 120.7(4) . . ?
C18 C13 N2 120.3(4) . . ?
C14 C13 N2 118.5(4) . . ?
C13 C14 C15 118.8(4) . . ?
C13 C14 C19 121.8(4) . . ?
C15 C14 C19 119.3(4) . . ?
C16 C15 C14 121.6(5) . . ?
C16 C15 H15 119.2 . . ?
C14 C15 H15 119.2 . . ?
C17 C16 C15 118.0(5) . . ?
C17 C16 C20 121.5(6) . . ?
C15 C16 C20 120.4(6) . . ?
C16 C17 C18 122.6(5) . . ?
C16 C17 H17 118.7 . . ?
C18 C17 H17 118.7 . . ?
C13 C18 C17 118.0(4) . . ?
C13 C18 C21 122.1(4) . . ?
C17 C18 C21 119.9(4) . . ?
C14 C19 H19A 109.5 . . ?
C14 C19 H19B 109.5 . . ?
H19A C19 H19B 109.5 . . ?
C14 C19 H19C 109.5 . . ?
H19A C19 H19C 109.5 . . ?
H19B C19 H19C 109.5 . . ?
C16 C20 H20A 109.5 . . ?
C16 C20 H20B 109.5 . . ?
H20A C20 H20B 109.5 . . ?
C16 C20 H20C 109.5 . . ?
H20A C20 H20C 109.5 . . ?
H20B C20 H20C 109.5 . . ?
C18 C21 H21A 109.5 . . ?
C18 C21 H21B 109.5 . . ?
H21A C21 H21B 109.5 . . ?
C18 C21 H21C 109.5 . . ?
H21A C21 H21C 109.5 . . ?
H21B C21 H21C 109.5 . . ?
Si1 C22 H22A 109.5 . . ?
Si1 C22 H22B 109.5 . . ?
H22A C22 H22B 109.5 . . ?
Si1 C22 H22C 109.5 . . ?
H22A C22 H22C 109.5 . . ?
H22B C22 H22C 109.5 . . ?
Si1 C23 H23A 109.5 . . ?
Si1 C23 H23B 109.5 . . ?
H23A C23 H23B 109.5 . . ?
Si1 C23 H23C 109.5 . . ?
H23A C23 H23C 109.5 . . ?
H23B C23 H23C 109.5 . . ?
Si1 C24 H24A 109.5 . . ?
Si1 C24 H24B 109.5 . . ?
H24A C24 H24B 109.5 . . ?
Si1 C24 H24C 109.5 . . ?
H24A C24 H24C 109.5 . . ?
H24B C24 H24C 109.5 . . ?
Si2 C25 H25A 109.5 . . ?
Si2 C25 H25B 109.5 . . ?
H25A C25 H25B 109.5 . . ?
Si2 C25 H25C 109.5 . . ?
H25A C25 H25C 109.5 . . ?
H25B C25 H25C 109.5 . . ?
Si2 C26 H26A 109.5 . . ?
Si2 C26 H26B 109.5 . . ?
H26A C26 H26B 109.5 . . ?
Si2 C26 H26C 109.5 . . ?
H26A C26 H26C 109.5 . . ?
H26B C26 H26C 109.5 . . ?
Si2 C27 H27A 109.5 . . ?
Si2 C27 H27B 109.5 . . ?
H27A C27 H27B 109.5 . . ?
Si2 C27 H27C 109.5 . . ?
H27A C27 H27C 109.5 . . ?
H27B C27 H27C 109.5 . . ?
Si3 C28 H28A 109.5 . . ?
Si3 C28 H28B 109.5 . . ?
H28A C28 H28B 109.5 . . ?
Si3 C28 H28C 109.5 . . ?
H28A C28 H28C 109.5 . . ?
H28B C28 H28C 109.5 . . ?
Si3 C29 H29A 109.5 . . ?
Si3 C29 H29B 109.5 . . ?
H29A C29 H29B 109.5 . . ?
Si3 C29 H29C 109.5 . . ?
H29A C29 H29C 109.5 . . ?
H29B C29 H29C 109.5 . . ?
Si3 C30 H30A 109.5 . . ?
Si3 C30 H30B 109.5 . . ?
H30A C30 H30B 109.5 . . ?
Si3 C30 H30C 109.5 . . ?
H30A C30 H30C 109.5 . . ?
H30B C30 H30C 109.5 . . ?
Si4 C31 H31A 109.5 . . ?
Si4 C31 H31B 109.5 . . ?
H31A C31 H31B 109.5 . . ?
Si4 C31 H31C 109.5 . . ?
H31A C31 H31C 109.5 . . ?
H31B C31 H31C 109.5 . . ?
Si4 C32 H32A 109.5 . . ?
Si4 C32 H32B 109.5 . . ?
H32A C32 H32B 109.5 . . ?
Si4 C32 H32C 109.5 . . ?
H32A C32 H32C 109.5 . . ?
H32B C32 H32C 109.5 . . ?
Si4 C33 H33A 109.5 . . ?
Si4 C33 H33B 109.5 . . ?
H33A C33 H33B 109.5 . . ?
Si4 C33 H33C 109.5 . . ?
H33A C33 H33C 109.5 . . ?
H33B C33 H33C 109.5 . . ?
Si5 C34 H34A 109.5 . . ?
Si5 C34 H34B 109.5 . . ?
H34A C34 H34B 109.5 . . ?
Si5 C34 H34C 109.5 . . ?
H34A C34 H34C 109.5 . . ?
H34B C34 H34C 109.5 . . ?
Si5 C35 H35A 109.5 . . ?
Si5 C35 H35B 109.5 . . ?
H35A C35 H35B 109.5 . . ?
Si5 C35 H35C 109.5 . . ?
H35A C35 H35C 109.5 . . ?
H35B C35 H35C 109.5 . . ?
Si5 C36 H36A 109.5 . . ?
Si5 C36 H36B 109.5 . . ?
H36A C36 H36B 109.5 . . ?
Si5 C36 H36C 109.5 . . ?
H36A C36 H36C 109.5 . . ?
H36B C36 H36C 109.5 . . ?
Si6 C37 H37A 109.5 . . ?
Si6 C37 H37B 109.5 . . ?
H37A C37 H37B 109.5 . . ?
Si6 C37 H37C 109.5 . . ?
H37A C37 H37C 109.5 . . ?
H37B C37 H37C 109.5 . . ?
Si6 C38 H38A 109.5 . . ?
Si6 C38 H38B 109.5 . . ?
H38A C38 H38B 109.5 . . ?
Si6 C38 H38C 109.5 . . ?
H38A C38 H38C 109.5 . . ?
H38B C38 H38C 109.5 . . ?
Si6 C39 H39A 109.5 . . ?
Si6 C39 H39B 109.5 . . ?
H39A C39 H39B 109.5 . . ?
Si6 C39 H39C 109.5 . . ?
H39A C39 H39C 109.5 . . ?
H39B C39 H39C 109.5 . . ?

loop_
_geom_bond_atom_site_label_1
_geom_bond_atom_site_label_2
_geom_bond_distance
_geom_bond_site_symmetry_2
_geom_bond_publ_flag
Th1 N3 2.212(3) . ?
Th1 N4 2.346(3) . ?
Th1 N6 2.352(3) . ?
Th1 N5 2.397(3) . ?
Si1 N4 1.735(3) . ?
Si1 C24 1.871(4) . ?
Si1 C22 1.875(4) . ?
Si1 C23 1.879(4) . ?
Si2 N4 1.729(3) . ?
Si2 C27 1.864(4) . ?
Si2 C26 1.870(5) . ?
Si2 C25 1.879(4) . ?
Si3 N5 1.729(3) . ?
Si3 C29 1.868(4) . ?
Si3 C30 1.877(5) . ?
Si3 C28 1.880(5) . ?
Si4 N5 1.725(3) . ?
Si4 C32 1.867(4) . ?
Si4 C31 1.874(4) . ?
Si4 C33 1.876(4) . ?
Si5 N6 1.727(3) . ?
Si5 C34 1.867(4) . ?
Si5 C36 1.868(4) . ?
Si5 C35 1.873(4) . ?
Si6 N6 1.747(3) . ?
Si6 C39 1.862(5) . ?
Si6 C37 1.874(4) . ?
Si6 C38 1.876(4) . ?
N3 C1 1.274(5) . ?
N1 C1 1.383(5) . ?
N1 C4 1.432(5) . ?
N1 C2 1.458(5) . ?
N2 C1 1.406(5) . ?
N2 C13 1.431(5) . ?
N2 C3 1.460(5) . ?
C2 C3 1.502(5) . ?
C2 H2A 0.9900 . ?
C2 H2B 0.9900 . ?
C3 H3A 0.9900 . ?
C3 H3B 0.9900 . ?
C4 C9 1.389(5) . ?
C4 C5 1.398(6) . ?
C5 C6 1.393(5) . ?
C5 C10 1.509(6) . ?
C6 C7 1.373(6) . ?
C6 H6 0.9500 . ?
C7 C8 1.378(6) . ?
C7 C11 1.511(6) . ?
C8 C9 1.390(5) . ?
C8 H8 0.9500 . ?
C9 C12 1.501(5) . ?
C10 H10A 0.9800 . ?
C10 H10B 0.9800 . ?
C10 H10C 0.9800 . ?
C11 H11A 0.9800 . ?
C11 H11B 0.9800 . ?
C11 H11C 0.9800 . ?
C12 H12A 0.9800 . ?
C12 H12B 0.9800 . ?
C12 H12C 0.9800 . ?
C13 C18 1.394(6) . ?
C13 C14 1.397(6) . ?
C14 C15 1.399(6) . ?
C14 C19 1.502(6) . ?
C15 C16 1.387(7) . ?
C15 H15 0.9500 . ?
C16 C17 1.375(7) . ?
C16 C20 1.511(6) . ?
C17 C18 1.402(6) . ?
C17 H17 0.9500 . ?
C18 C21 1.501(6) . ?
C19 H19A 0.9800 . ?
C19 H19B 0.9800 . ?
C19 H19C 0.9800 . ?
C20 H20A 0.9800 . ?
C20 H20B 0.9800 . ?
C20 H20C 0.9800 . ?
C21 H21A 0.9800 . ?
C21 H21B 0.9800 . ?
C21 H21C 0.9800 . ?
C22 H22A 0.9800 . ?
C22 H22B 0.9800 . ?
C22 H22C 0.9800 . ?
C23 H23A 0.9800 . ?
C23 H23B 0.9800 . ?
C23 H23C 0.9800 . ?
C24 H24A 0.9800 . ?
C24 H24B 0.9800 . ?
C24 H24C 0.9800 . ?
C25 H25A 0.9800 . ?
C25 H25B 0.9800 . ?
C25 H25C 0.9800 . ?
C26 H26A 0.9800 . ?
C26 H26B 0.9800 . ?
C26 H26C 0.9800 . ?
C27 H27A 0.9800 . ?
C27 H27B 0.9800 . ?
C27 H27C 0.9800 . ?
C28 H28A 0.9800 . ?
C28 H28B 0.9800 . ?
C28 H28C 0.9800 . ?
C29 H29A 0.9800 . ?
C29 H29B 0.9800 . ?
C29 H29C 0.9800 . ?
C30 H30A 0.9800 . ?
C30 H30B 0.9800 . ?
C30 H30C 0.9800 . ?
C31 H31A 0.9800 . ?
C31 H31B 0.9800 . ?
C31 H31C 0.9800 . ?
C32 H32A 0.9800 . ?
C32 H32B 0.9800 . ?
C32 H32C 0.9800 . ?
C33 H33A 0.9800 . ?
C33 H33B 0.9800 . ?
C33 H33C 0.9800 . ?
C34 H34A 0.9800 . ?
C34 H34B 0.9800 . ?
C34 H34C 0.9800 . ?
C35 H35A 0.9800 . ?
C35 H35B 0.9800 . ?
C35 H35C 0.9800 . ?
C36 H36A 0.9800 . ?
C36 H36B 0.9800 . ?
C36 H36C 0.9800 . ?
C37 H37A 0.9800 . ?
C37 H37B 0.9800 . ?
C37 H37C 0.9800 . ?
C38 H38A 0.9800 . ?
C38 H38B 0.9800 . ?
C38 H38C 0.9800 . ?
C39 H39A 0.9800 . ?
C39 H39B 0.9800 . ?
C39 H39C 0.9800 . ?

loop_
_geom_torsion_atom_site_label_1
_geom_torsion_atom_site_label_2
_geom_torsion_atom_site_label_3
_geom_torsion_atom_site_label_4
_geom_torsion
_geom_torsion_site_symmetry_1
_geom_torsion_site_symmetry_2
_geom_torsion_site_symmetry_3
_geom_torsion_site_symmetry_4
_geom_torsion_publ_flag
C27 Si2 N4 Si1 -73.5(3) . . . . ?
C26 Si2 N4 Si1 48.4(3) . . . . ?
C25 Si2 N4 Si1 169.7(2) . . . . ?
C27 Si2 N4 Th1 102.0(2) . . . . ?
C26 Si2 N4 Th1 -136.1(2) . . . . ?
C25 Si2 N4 Th1 -14.8(2) . . . . ?
C24 Si1 N4 Si2 -83.6(3) . . . . ?
C22 Si1 N4 Si2 153.3(2) . . . . ?
C23 Si1 N4 Si2 34.3(3) . . . . ?
C24 Si1 N4 Th1 101.6(2) . . . . ?
C22 Si1 N4 Th1 -21.5(3) . . . . ?
C23 Si1 N4 Th1 -140.5(2) . . . . ?
C32 Si4 N5 Si3 -74.3(3) . . . . ?
C31 Si4 N5 Si3 50.5(3) . . . . ?
C33 Si4 N5 Si3 167.6(2) . . . . ?
C32 Si4 N5 Th1 104.5(2) . . . . ?
C31 Si4 N5 Th1 -130.7(2) . . . . ?
C33 Si4 N5 Th1 -13.5(2) . . . . ?
C29 Si3 N5 Si4 163.9(2) . . . . ?
C30 Si3 N5 Si4 45.1(3) . . . . ?
C28 Si3 N5 Si4 -74.8(3) . . . . ?
C29 Si3 N5 Th1 -14.6(3) . . . . ?
C30 Si3 N5 Th1 -133.4(3) . . . . ?
C28 Si3 N5 Th1 106.7(3) . . . . ?
C34 Si5 N6 Si6 -45.8(3) . . . . ?
C36 Si5 N6 Si6 78.9(3) . . . . ?
C35 Si5 N6 Si6 -162.5(2) . . . . ?
C34 Si5 N6 Th1 136.6(2) . . . . ?
C36 Si5 N6 Th1 -98.6(2) . . . . ?
C35 Si5 N6 Th1 20.0(2) . . . . ?
C39 Si6 N6 Si5 -154.9(2) . . . . ?
C37 Si6 N6 Si5 84.0(3) . . . . ?
C38 Si6 N6 Si5 -37.0(3) . . . . ?
C39 Si6 N6 Th1 22.3(3) . . . . ?
C37 Si6 N6 Th1 -98.8(2) . . . . ?
C38 Si6 N6 Th1 140.1(2) . . . . ?
Th1 N3 C1 N1 -97.5(14) . . . . ?
Th1 N3 C1 N2 81.4(14) . . . . ?
C4 N1 C1 N3 -0.2(7) . . . . ?
C2 N1 C1 N3 170.6(4) . . . . ?
C4 N1 C1 N2 -179.3(4) . . . . ?
C2 N1 C1 N2 -8.5(5) . . . . ?
C13 N2 C1 N3 28.4(6) . . . . ?
C3 N2 C1 N3 173.9(4) . . . . ?
C13 N2 C1 N1 -152.5(4) . . . . ?
C3 N2 C1 N1 -7.0(4) . . . . ?
C1 N1 C2 C3 19.6(5) . . . . ?
C4 N1 C2 C3 -168.5(4) . . . . ?
C1 N2 C3 C2 18.7(5) . . . . ?
C13 N2 C3 C2 166.5(4) . . . . ?
N1 C2 C3 N2 -21.7(5) . . . . ?
C1 N1 C4 C9 79.5(6) . . . . ?
C2 N1 C4 C9 -91.0(5) . . . . ?
C1 N1 C4 C5 -108.1(5) . . . . ?
C2 N1 C4 C5 81.4(5) . . . . ?
C9 C4 C5 C6 -2.0(6) . . . . ?
N1 C4 C5 C6 -174.3(4) . . . . ?
C9 C4 C5 C10 176.4(4) . . . . ?
N1 C4 C5 C10 4.0(6) . . . . ?
C4 C5 C6 C7 0.6(6) . . . . ?
C10 C5 C6 C7 -177.8(4) . . . . ?
C5 C6 C7 C8 0.7(6) . . . . ?
C5 C6 C7 C11 -178.4(4) . . . . ?
C6 C7 C8 C9 -0.9(6) . . . . ?
C11 C7 C8 C9 178.2(4) . . . . ?
C5 C4 C9 C8 1.9(6) . . . . ?
N1 C4 C9 C8 174.0(4) . . . . ?
C5 C4 C9 C12 -174.5(4) . . . . ?
N1 C4 C9 C12 -2.4(6) . . . . ?
C7 C8 C9 C4 -0.4(6) . . . . ?
C7 C8 C9 C12 175.9(4) . . . . ?
C1 N2 C13 C18 60.8(5) . . . . ?
C3 N2 C13 C18 -83.1(5) . . . . ?
C1 N2 C13 C14 -127.1(4) . . . . ?
C3 N2 C13 C14 89.0(5) . . . . ?
C18 C13 C14 C15 -4.5(6) . . . . ?
N2 C13 C14 C15 -176.6(4) . . . . ?
C18 C13 C14 C19 172.7(4) . . . . ?
N2 C13 C14 C19 0.6(6) . . . . ?
C13 C14 C15 C16 0.4(7) . . . . ?
C19 C14 C15 C16 -176.9(5) . . . . ?
C14 C15 C16 C17 3.7(8) . . . . ?
C14 C15 C16 C20 -177.4(5) . . . . ?
C15 C16 C17 C18 -3.8(8) . . . . ?
C20 C16 C17 C18 177.3(5) . . . . ?
C14 C13 C18 C17 4.4(7) . . . . ?
N2 C13 C18 C17 176.3(4) . . . . ?
C14 C13 C18 C21 -173.4(4) . . . . ?
N2 C13 C18 C21 -1.4(6) . . . . ?
C16 C17 C18 C13 -0.2(7) . . . . ?
C16 C17 C18 C21 177.6(5) . . . . ?
